data_4349699
loop_
_publ_author_name
'Wright, Christopher M. R.'
'Williams, Thomas J.'
'Turner, Zo\"e R.'
'Buffet, Jean-Charles'
'O'Hare, Dermot'

_publ_section_title
;
 Selective ethylene oligomerisation using supported tungsten mono-imido
 catalysts
;
_journal_issue 6
_journal_name_full 'Inorganic Chemistry Frontiers'
_journal_page_first 1048
_journal_paper_doi 10.1039/C7QI00128B
_journal_volume 4
_journal_year 2017
_chemical_formula_moiety 'C10 H11 Cl4 F2 N O W'
_chemical_formula_sum 'C10 H11 Cl4 F2 N O W'
_chemical_formula_weight 524.85
_chemical_properties_physical ', Air-sensitive,Moisture-sensitive'
_space_group_crystal_system triclinic
_space_group_IT_number 2
_space_group_name_Hall '-P 1'
_space_group_name_H-M_alt 'P -1'
_atom_sites_solution_hydrogens geom
_audit_block_doi 10.5517/ccdc.csd.cc1mzdnn
_audit_creation_method SHELXL-2014/7
_audit_update_record
;
2016-11-23 deposited with the CCDC.
2017-05-10 downloaded from the CCDC.
;
_cell_angle_alpha 87.462(2)
_cell_angle_beta 86.122(2)
_cell_angle_gamma 79.773(2)
_cell_formula_units_Z 2
_cell_length_a 8.1651(2)
_cell_length_b 9.4012(3)
_cell_length_c 9.9731(3)
_cell_measurement_reflns_used 12717
_cell_measurement_temperature 150(2)
_cell_measurement_theta_max 30.2240
_cell_measurement_theta_min 3.7990
_cell_volume 751.26(4)
_computing_cell_refinement 'CrysAlisPro 1.171.38.41 (Rigaku OD, 2015)'
_computing_data_collection 'CrysAlisPro 1.171.38.41 (Rigaku OD, 2015)'
_computing_data_reduction 'CrysAlisPro 1.171.38.41 (Rigaku OD, 2015)'
_computing_molecular_graphics
;
Ortep III for windows
L. J. Farrugia, J. Appl. Crystallogr., 1997, 30, 565.
;
_computing_structure_refinement 'SHELXL-2014/7 (Sheldrick, 2014)'
_computing_structure_solution
;
Superflip L. Palatinus and G. Chapuis,  
J. Appl. Crystallogr., 2007, 40, 786-790.
;
_diffrn_ambient_environment N~2~
_diffrn_ambient_temperature 150(2)
_diffrn_detector 'CCD plate'
_diffrn_detector_area_resol_mean 10.4102
_diffrn_detector_type Atlas
_diffrn_measured_fraction_theta_full 0.999
_diffrn_measured_fraction_theta_max 0.999
_diffrn_measurement_device 'four-circle diffractometer'
_diffrn_measurement_device_type 'SuperNova, Dual, Cu at zero, Atlas'
_diffrn_radiation_monochromator mirror
_diffrn_radiation_probe x-ray
_diffrn_radiation_type 'Mo K\a'
_diffrn_radiation_wavelength 0.71073
_diffrn_reflns_av_R_equivalents 0.0404
_diffrn_reflns_av_unetI/netI 0.0253
_diffrn_reflns_Laue_measured_fraction_full 0.999
_diffrn_reflns_Laue_measured_fraction_max 0.999
_diffrn_reflns_limit_h_max 10
_diffrn_reflns_limit_h_min -10
_diffrn_reflns_limit_k_max 12
_diffrn_reflns_limit_k_min -12
_diffrn_reflns_limit_l_max 12
_diffrn_reflns_limit_l_min -12
_diffrn_reflns_number 15868
_diffrn_reflns_point_group_measured_fraction_full 0.999
_diffrn_reflns_point_group_measured_fraction_max 0.999
_diffrn_reflns_theta_full 25.242
_diffrn_reflns_theta_max 27.483
_diffrn_reflns_theta_min 2.958
_diffrn_source 'micro-focus sealed X-ray tube'
_diffrn_source_type 'SuperNova (Mo) X-ray Source'
_exptl_absorpt_coefficient_mu 8.410
_exptl_absorpt_correction_T_max 1.00000
_exptl_absorpt_correction_T_min 0.55541
_exptl_absorpt_correction_type multi-scan
_exptl_absorpt_process_details
;
CrysAlisPro 1.171.38.41 (Rigaku Oxford Diffraction, 2015)
Empirical absorption correction using spherical harmonics,
 implemented in SCALE3 ABSPACK scaling algorithm.
;
_exptl_crystal_colour green
_exptl_crystal_density_diffrn 2.320
_exptl_crystal_description block
_exptl_crystal_F_000 492
_exptl_crystal_recrystallization_method 'Re-crystallisation from solvent: hexane'
_exptl_crystal_size_max 0.214
_exptl_crystal_size_mid 0.162
_exptl_crystal_size_min 0.096
_refine_diff_density_max 0.611
_refine_diff_density_min -0.882
_refine_diff_density_rms 0.095
_refine_ls_extinction_method none
_refine_ls_goodness_of_fit_ref 1.003
_refine_ls_hydrogen_treatment constr
_refine_ls_matrix_type full
_refine_ls_number_parameters 172
_refine_ls_number_reflns 3447
_refine_ls_number_restraints 0
_refine_ls_restrained_S_all 1.003
_refine_ls_R_factor_all 0.0167
_refine_ls_R_factor_gt 0.0156
_refine_ls_shift/su_max 0.001
_refine_ls_shift/su_mean 0.000
_refine_ls_structure_factor_coef Fsqd
_refine_ls_weighting_details 'w=1/[\s^2^(Fo^2^)+(0.0188P)^2^+0.3739P] where P=(Fo^2^+2Fc^2^)/3'
_refine_ls_weighting_scheme calc
_refine_ls_wR_factor_gt 0.0379
_refine_ls_wR_factor_ref 0.0385
_reflns_Friedel_coverage 0.000
_reflns_number_gt 3325
_reflns_number_total 3447
_reflns_threshold_expression 'I > 2\s(I)'
_cod_data_source_file c7qi00128b2.cif
_cod_data_source_block 032zrt16
_cod_database_code 4349699
_shelx_shelxl_version_number 2014/7
_shelx_space_group_comment
;
The symmetry employed for this shelxl refinement is uniquely defined
by the following loop, which should always be used as a source of
symmetry information in preference to the above space-group names.
They are only intended as comments.
;
_shelx_estimated_absorpt_t_min 0.266
_shelx_estimated_absorpt_t_max 0.499

loop_
_space_group_symop_operation_xyz
'x, y, z'
'-x, -y, -z'

loop_
_atom_site_label
_atom_site_type_symbol
_atom_site_fract_x
_atom_site_fract_y
_atom_site_fract_z
_atom_site_U_iso_or_equiv
_atom_site_adp_type
_atom_site_occupancy
_atom_site_site_symmetry_order
_atom_site_calc_flag
_atom_site_refinement_flags_posn
_atom_site_refinement_flags_adp
W1 W 0.24008(2) 0.13057(2) 0.74482(2) 0.01672(4) Uani 1 1 d . .
Cl1 Cl 0.20432(9) 0.17790(8) 0.97383(6) 0.03024(15) Uani 1 1 d . .
Cl2 Cl 0.29052(7) 0.03299(7) 0.53371(6) 0.01946(12) Uani 1 1 d . .
Cl3 Cl -0.02427(7) 0.06724(7) 0.75715(6) 0.02150(12) Uani 1 1 d . .
Cl4 Cl 0.52147(8) 0.14353(8) 0.75157(7) 0.02721(14) Uani 1 1 d . .
F1 F 0.3621(2) 0.41479(18) 0.48143(18) 0.0377(4) Uani 1 1 d . .
F2 F -0.0814(2) 0.49113(19) 0.80752(19) 0.0445(5) Uani 1 1 d . .
O1 O 0.3232(2) -0.0991(2) 0.81531(17) 0.0214(4) Uani 1 1 d . .
N1 N 0.1807(3) 0.3071(2) 0.6893(2) 0.0212(4) Uani 1 1 d . .
C1 C 0.1433(3) 0.4499(3) 0.6472(2) 0.0192(5) Uani 1 1 d . .
C2 C 0.2370(3) 0.5072(3) 0.5423(3) 0.0229(5) Uani 1 1 d . .
C3 C 0.2048(3) 0.6498(3) 0.5024(3) 0.0273(6) Uani 1 1 d . .
H3 H 0.2710 0.6862 0.4314 0.033 Uiso 1 1 calc R U
C4 C 0.0743(3) 0.7400(3) 0.5672(3) 0.0251(5) Uani 1 1 d . .
H4 H 0.0514 0.8394 0.5404 0.030 Uiso 1 1 calc R U
C5 C -0.0237(3) 0.6885(3) 0.6704(3) 0.0297(6) Uani 1 1 d . .
H5 H -0.1136 0.7515 0.7138 0.036 Uiso 1 1 calc R U
C6 C 0.0113(3) 0.5450(3) 0.7087(3) 0.0248(6) Uani 1 1 d . .
C7 C 0.2450(4) -0.1716(4) 0.9288(3) 0.0388(7) Uani 1 1 d . .
H7A H 0.1276 -0.1751 0.9124 0.047 Uiso 1 1 calc R U
H7B H 0.2472 -0.1193 1.0125 0.047 Uiso 1 1 calc R U
C8 C 0.3425(5) -0.3196(4) 0.9406(4) 0.0558(10) Uani 1 1 d . .
H8A H 0.3989 -0.3326 1.0262 0.067 Uiso 1 1 calc R U
H8B H 0.2676 -0.3916 0.9397 0.067 Uiso 1 1 calc R U
C9 C 0.4652(5) -0.3397(4) 0.8275(4) 0.0494(9) Uani 1 1 d . .
H9A H 0.4321 -0.4036 0.7617 0.059 Uiso 1 1 calc R U
H9B H 0.5756 -0.3849 0.8588 0.059 Uiso 1 1 calc R U
C10 C 0.4734(4) -0.1960(3) 0.7647(3) 0.0321(6) Uani 1 1 d . .
H10A H 0.5747 -0.1617 0.7895 0.038 Uiso 1 1 calc R U
H10B H 0.4761 -0.2001 0.6655 0.038 Uiso 1 1 calc R U

loop_
_atom_site_aniso_label
_atom_site_aniso_U_11
_atom_site_aniso_U_22
_atom_site_aniso_U_33
_atom_site_aniso_U_23
_atom_site_aniso_U_13
_atom_site_aniso_U_12
W1 0.01652(6) 0.01726(7) 0.01694(6) -0.00082(4) 0.00064(4) -0.00504(4)
Cl1 0.0340(3) 0.0385(4) 0.0197(3) -0.0087(3) 0.0013(3) -0.0095(3)
Cl2 0.0181(3) 0.0235(3) 0.0167(3) -0.0010(2) 0.0013(2) -0.0042(2)
Cl3 0.0161(3) 0.0253(3) 0.0234(3) -0.0010(2) 0.0023(2) -0.0055(2)
Cl4 0.0204(3) 0.0351(4) 0.0294(3) -0.0018(3) -0.0027(2) -0.0131(3)
F1 0.0352(9) 0.0293(10) 0.0446(11) -0.0005(7) 0.0184(8) -0.0026(7)
F2 0.0454(11) 0.0326(10) 0.0493(11) 0.0029(8) 0.0268(9) -0.0022(8)
O1 0.0199(8) 0.0236(10) 0.0193(9) 0.0047(7) 0.0018(7) -0.0023(7)
N1 0.0219(10) 0.0200(11) 0.0228(11) -0.0043(8) 0.0010(8) -0.0065(9)
C1 0.0202(12) 0.0159(12) 0.0224(13) -0.0014(9) -0.0025(9) -0.0050(9)
C2 0.0214(12) 0.0207(14) 0.0272(14) -0.0041(10) 0.0009(10) -0.0053(10)
C3 0.0283(14) 0.0271(15) 0.0289(15) 0.0025(11) -0.0025(11) -0.0122(11)
C4 0.0280(13) 0.0181(13) 0.0317(15) 0.0005(10) -0.0096(11) -0.0078(10)
C5 0.0279(14) 0.0202(14) 0.0404(17) -0.0061(12) 0.0002(12) -0.0019(11)
C6 0.0234(13) 0.0250(15) 0.0270(14) -0.0022(11) 0.0024(10) -0.0079(11)
C7 0.0354(16) 0.0433(19) 0.0330(17) 0.0188(14) 0.0097(13) -0.0033(14)
C8 0.085(3) 0.0316(19) 0.043(2) 0.0131(15) 0.0196(19) -0.0003(18)
C9 0.0454(19) 0.0306(19) 0.066(2) 0.0144(16) 0.0091(17) 0.0023(15)
C10 0.0275(14) 0.0289(16) 0.0337(16) 0.0056(12) 0.0064(12) 0.0069(12)

loop_
_atom_type_symbol
_atom_type_description
_atom_type_scat_dispersion_real
_atom_type_scat_dispersion_imag
_atom_type_scat_source
C C 0.0033 0.0016 'International Tables Vol C Tables 4.2.6.8 and 6.1.1.4'
H H 0.0000 0.0000 'International Tables Vol C Tables 4.2.6.8 and 6.1.1.4'
Cl Cl 0.1484 0.1585 'International Tables Vol C Tables 4.2.6.8 and 6.1.1.4'
F F 0.0171 0.0103 'International Tables Vol C Tables 4.2.6.8 and 6.1.1.4'
N N 0.0061 0.0033 'International Tables Vol C Tables 4.2.6.8 and 6.1.1.4'
O O 0.0106 0.0060 'International Tables Vol C Tables 4.2.6.8 and 6.1.1.4'
W W -0.8490 6.8722 'International Tables Vol C Tables 4.2.6.8 and 6.1.1.4'

loop_
_citation_id
_citation_doi
_citation_year
1 10.1039/C7QI00128B 2017

loop_
_geom_angle_atom_site_label_1
_geom_angle_atom_site_label_2
_geom_angle_atom_site_label_3
_geom_angle
N1 W1 O1 178.73(8)
N1 W1 Cl2 96.26(7)
O1 W1 Cl2 83.28(5)
N1 W1 Cl4 95.28(7)
O1 W1 Cl4 83.55(5)
Cl2 W1 Cl4 90.13(2)
N1 W1 Cl3 97.07(7)
O1 W1 Cl3 84.12(5)
Cl2 W1 Cl3 89.28(2)
Cl4 W1 Cl3 167.64(2)
N1 W1 Cl1 95.94(7)
O1 W1 Cl1 84.54(5)
Cl2 W1 Cl1 167.80(2)
Cl4 W1 Cl1 89.16(2)
Cl3 W1 Cl1 88.81(2)
C10 O1 C7 108.8(2)
C10 O1 W1 125.74(15)
C7 O1 W1 125.15(16)
C1 N1 W1 176.22(18)
N1 C1 C6 121.5(2)
N1 C1 C2 121.6(2)
C6 C1 C2 116.9(2)
F1 C2 C3 120.9(2)
F1 C2 C1 116.8(2)
C3 C2 C1 122.2(2)
C2 C3 C4 118.8(3)
C2 C3 H3 120.6
C4 C3 H3 120.6
C5 C4 C3 121.3(3)
C5 C4 H4 119.3
C3 C4 H4 119.3
C4 C5 C6 118.8(3)
C4 C5 H5 120.6
C6 C5 H5 120.6
F2 C6 C5 120.5(2)
F2 C6 C1 117.6(2)
C5 C6 C1 121.9(3)
O1 C7 C8 106.6(2)
O1 C7 H7A 110.4
C8 C7 H7A 110.4
O1 C7 H7B 110.4
C8 C7 H7B 110.4
H7A C7 H7B 108.6
C9 C8 C7 108.2(3)
C9 C8 H8A 110.1
C7 C8 H8A 110.1
C9 C8 H8B 110.1
C7 C8 H8B 110.1
H8A C8 H8B 108.4
C8 C9 C10 107.5(3)
C8 C9 H9A 110.2
C10 C9 H9A 110.2
C8 C9 H9B 110.2
C10 C9 H9B 110.2
H9A C9 H9B 108.5
O1 C10 C9 106.4(2)
O1 C10 H10A 110.5
C9 C10 H10A 110.5
O1 C10 H10B 110.5
C9 C10 H10B 110.5
H10A C10 H10B 108.6

loop_
_geom_bond_atom_site_label_1
_geom_bond_atom_site_label_2
_geom_bond_distance
W1 N1 1.722(2)
W1 O1 2.2419(18)
W1 Cl2 2.3160(6)
W1 Cl4 2.3279(6)
W1 Cl3 2.3329(6)
W1 Cl1 2.3352(6)
F1 C2 1.347(3)
F2 C6 1.339(3)
O1 C10 1.466(3)
O1 C7 1.463(3)
N1 C1 1.376(3)
C1 C6 1.397(4)
C1 C2 1.400(4)
C2 C3 1.366(4)
C3 C4 1.381(4)
C3 H3 0.9500
C4 C5 1.384(4)
C4 H4 0.9500
C5 C6 1.371(4)
C5 H5 0.9500
C7 C8 1.479(5)
C7 H7A 0.9900
C7 H7B 0.9900
C8 C9 1.453(5)
C8 H8A 0.9900
C8 H8B 0.9900
C9 C10 1.474(4)
C9 H9A 0.9900
C9 H9B 0.9900
C10 H10A 0.9900
C10 H10B 0.9900

loop_
_geom_torsion_atom_site_label_1
_geom_torsion_atom_site_label_2
_geom_torsion_atom_site_label_3
_geom_torsion_atom_site_label_4
_geom_torsion
N1 C1 C2 F1 2.2(4)
C6 C1 C2 F1 -178.8(2)
N1 C1 C2 C3 -177.8(2)
C6 C1 C2 C3 1.3(4)
F1 C2 C3 C4 179.5(2)
C1 C2 C3 C4 -0.6(4)
C2 C3 C4 C5 -0.3(4)
C3 C4 C5 C6 0.4(4)
C4 C5 C6 F2 -179.6(2)
C4 C5 C6 C1 0.3(4)
N1 C1 C6 F2 -2.2(4)
C2 C1 C6 F2 178.7(2)
N1 C1 C6 C5 177.9(2)
C2 C1 C6 C5 -1.2(4)
C10 O1 C7 C8 -4.4(4)
W1 O1 C7 C8 -178.7(2)
O1 C7 C8 C9 -5.9(4)
C7 C8 C9 C10 13.8(5)
C7 O1 C10 C9 12.7(3)
W1 O1 C10 C9 -173.0(2)
C8 C9 C10 O1 -16.3(4)
